data_7018437
loop_
_publ_author_name
'Andrews, Michael B.'
'Cahill, Christopher L.'

_publ_section_title
;
 Utilizing hydrogen bonds and halogen-halogen interactions in the design
 of uranyl hybrid materials.
;
_journal_issue 14
_journal_name_full 'Dalton transactions (Cambridge, England : 2003)'
_journal_page_first 3911
_journal_page_last 3914
_journal_paper_doi 10.1039/c2dt11985d
_journal_volume 41
_journal_year 2012
_chemical_formula_sum 'C10 H10 Br4 Cl2 N2 O2 U'
_chemical_formula_weight 818.77
_chemical_name_systematic
;
?
;
_space_group_IT_number 2
_symmetry_cell_setting triclinic
_symmetry_space_group_name_Hall '-P 1'
_symmetry_space_group_name_H-M 'P -1'
_atom_sites_solution_hydrogens geom
_atom_sites_solution_primary direct
_atom_sites_solution_secondary difmap
_audit_creation_method SHELXL-97
_cell_angle_alpha 89.2080(10)
_cell_angle_beta 73.8530(10)
_cell_angle_gamma 71.9520(10)
_cell_formula_units_Z 1
_cell_length_a 7.12990(10)
_cell_length_b 8.1429(2)
_cell_length_c 9.2897(2)
_cell_measurement_reflns_used 6840
_cell_measurement_temperature 293(2)
_cell_measurement_theta_max 30.19
_cell_measurement_theta_min 2.29
_cell_volume 491.028(18)
_computing_cell_refinement 'SAINTPLUS (Bruker AXS, 2005)'
_computing_data_collection 'APEX II (Bruker AXS, 2005)'
_computing_data_reduction 'SAINTPLUS (Bruker AXS, 2005)'
_computing_molecular_graphics 'Crystal Maker (Palmer 2009)'
_computing_publication_material 'WINGX (Farrugia, 1998)'
_computing_structure_refinement 'SHELXL-97 (Sheldrick, 2008)'
_computing_structure_solution 'SIR92 (Gualardi, 1993)'
_diffrn_ambient_temperature 293(2)
_diffrn_measured_fraction_theta_full 0.992
_diffrn_measured_fraction_theta_max 0.871
_diffrn_measurement_device_type 'Bruker APEX II CCD'
_diffrn_measurement_method 'phi and omega scans'
_diffrn_radiation_monochromator graphite
_diffrn_radiation_source 'fine-focus sealed tube'
_diffrn_radiation_type MoK\a
_diffrn_radiation_wavelength 0.71073
_diffrn_reflns_av_R_equivalents 0.0292
_diffrn_reflns_av_sigmaI/netI 0.0268
_diffrn_reflns_limit_h_max 6
_diffrn_reflns_limit_h_min -10
_diffrn_reflns_limit_k_max 11
_diffrn_reflns_limit_k_min -11
_diffrn_reflns_limit_l_max 12
_diffrn_reflns_limit_l_min -12
_diffrn_reflns_number 9996
_diffrn_reflns_theta_full 25.00
_diffrn_reflns_theta_max 31.05
_diffrn_reflns_theta_min 2.29
_exptl_absorpt_coefficient_mu 16.676
_exptl_absorpt_correction_T_max 0.7462
_exptl_absorpt_correction_T_min 0.4792
_exptl_absorpt_correction_type empirical
_exptl_absorpt_process_details 'SADABS, Sheldrick (2008)'
_exptl_crystal_colour Yellow
_exptl_crystal_density_diffrn 2.769
_exptl_crystal_density_method 'not measured'
_exptl_crystal_description Rod
_exptl_crystal_F_000 366
_exptl_crystal_size_max 0.059
_exptl_crystal_size_mid 0.058
_exptl_crystal_size_min 0.041
_refine_diff_density_max 1.508
_refine_diff_density_min -1.280
_refine_diff_density_rms 0.109
_refine_ls_extinction_coef 0.0193(6)
_refine_ls_extinction_expression Fc^*^=kFc[1+0.001xFc^2^\l^3^/sin(2\q)]^-1/4^
_refine_ls_extinction_method SHELXL
_refine_ls_goodness_of_fit_ref 1.050
_refine_ls_hydrogen_treatment constr
_refine_ls_matrix_type full
_refine_ls_number_parameters 98
_refine_ls_number_reflns 2736
_refine_ls_number_restraints 0
_refine_ls_restrained_S_all 1.050
_refine_ls_R_factor_all 0.0268
_refine_ls_R_factor_gt 0.0229
_refine_ls_shift/su_max 0.000
_refine_ls_shift/su_mean 0.000
_refine_ls_structure_factor_coef Fsqd
_refine_ls_weighting_details 'calc w=1/[\s^2^(Fo^2^)+(0.0167P)^2^+0.4696P] where P=(Fo^2^+2Fc^2^)/3'
_refine_ls_weighting_scheme calc
_refine_ls_wR_factor_gt 0.0465
_refine_ls_wR_factor_ref 0.0478
_reflns_number_gt 2525
_reflns_number_total 2736
_reflns_threshold_expression >2\s(I)
_cod_data_source_file c2dt11985d.txt
_cod_data_source_block Compound4
_cod_depositor_comments
;
The following automatic conversions were performed:

'_symmetry_cell_setting' value 'Triclinic' changed to 'triclinic'
according to /home/saulius/struct/CIF-dictionaries/cif_core.dic
dictionary named 'cif_core.dic' version 2.4.1 from 2010-06-29.

Automatic conversion script
Id: cif_fix_values 1715 2011-07-08 13:25:40Z adriana 

The following automatic conversions were performed:

'_refine_ls_hydrogen_treatment' value 'constr.' was replaced with the
value 'constr' as specified in the replacement file
'src/cod-tools/trunk/data/replacement-values/replacement_values.lst'.

Automatic conversion script
Id: cif_fix_values 5376 2017-05-30 11:51:03Z andrius 
;
_cod_original_cell_volume 491.028(17)
_cod_original_sg_symbol_H-M P-1
_cod_database_code 7018437

loop_
_symmetry_equiv_pos_as_xyz
'x, y, z'
'-x, -y, -z'

loop_
_atom_site_label
_atom_site_type_symbol
_atom_site_fract_x
_atom_site_fract_y
_atom_site_fract_z
_atom_site_U_iso_or_equiv
_atom_site_adp_type
_atom_site_occupancy
_atom_site_symmetry_multiplicity
_atom_site_calc_flag
_atom_site_refinement_flags
Cl1 Cl 0.74510(16) 0.87530(13) 0.51097(12) 0.0526(2) Uani 1 1 d .
N1\ N 0.9668(6) 1.2434(4) 0.2150(4) 0.0481(8) Uani 1 1 d .
H1 H 1.0127 1.3146 0.1576 0.058 Uiso 1 1 calc R
C2 C 0.9791(6) 0.9581(5) 0.2611(5) 0.0465(9) Uani 1 1 d .
H3 H 1.0342 0.8400 0.2326 0.056 Uiso 1 1 calc R
C1 C 1.0472(7) 1.0744(5) 0.1724(5) 0.0518(10) Uani 1 1 d .
H2 H 1.1499 1.0360 0.0818 0.062 Uiso 1 1 calc R
C4 C 0.7457(6) 1.1952(5) 0.4355(5) 0.0451(8) Uani 1 1 d .
H4 H 0.6429 1.2374 0.5255 0.054 Uiso 1 1 calc R
C5 C 0.8197(7) 1.3058(5) 0.3417(5) 0.0485(9) Uani 1 1 d .
H5 H 0.7666 1.4247 0.3670 0.058 Uiso 1 1 calc R
C3 C 0.8266(5) 1.0197(4) 0.3942(4) 0.0371(7) Uani 1 1 d .
U1 U 0.5000 0.5000 1.0000 0.03214(7) Uani 1 2 d S
Br1 Br 0.29280(8) 0.31382(6) 0.88046(5) 0.05524(12) Uani 1 1 d .
Br2 Br 0.73510(7) 0.52037(5) 0.70729(4) 0.04769(10) Uani 1 1 d .
O1 O 0.6880(4) 0.3043(3) 1.0127(3) 0.0459(6) Uani 1 1 d .

loop_
_atom_site_aniso_label
_atom_site_aniso_U_11
_atom_site_aniso_U_22
_atom_site_aniso_U_33
_atom_site_aniso_U_23
_atom_site_aniso_U_13
_atom_site_aniso_U_12
Cl1 0.0501(5) 0.0547(5) 0.0628(6) 0.0271(5) -0.0205(5) -0.0274(4)
N1\ 0.062(2) 0.0498(18) 0.0487(19) 0.0206(15) -0.0255(17) -0.0333(17)
C2 0.053(2) 0.0361(18) 0.051(2) 0.0026(16) -0.0127(18) -0.0161(16)
C1 0.060(3) 0.057(2) 0.040(2) 0.0041(17) -0.0091(19) -0.025(2)
C4 0.040(2) 0.045(2) 0.048(2) 0.0032(16) -0.0134(17) -0.0109(16)
C5 0.058(2) 0.0380(19) 0.055(2) 0.0076(17) -0.024(2) -0.0171(17)
C3 0.0378(18) 0.0397(17) 0.0427(19) 0.0130(14) -0.0190(15) -0.0184(14)
U1 0.03575(11) 0.03019(10) 0.03125(10) 0.00498(6) -0.01035(7) -0.01109(7)
Br1 0.0757(3) 0.0645(3) 0.0451(2) 0.00918(19) -0.0215(2) -0.0461(2)
Br2 0.0616(3) 0.0493(2) 0.03375(19) 0.00686(15) -0.00593(17) -0.02692(19)
O1 0.0492(15) 0.0370(13) 0.0456(15) 0.0047(11) -0.0159(12) -0.0034(11)

loop_
_atom_type_symbol
_atom_type_description
_atom_type_scat_dispersion_real
_atom_type_scat_dispersion_imag
_atom_type_scat_source
C C 0.0033 0.0016 'International Tables Vol C Tables 4.2.6.8 and 6.1.1.4'
Br Br -0.2901 2.4595 'International Tables Vol C Tables 4.2.6.8 and 6.1.1.4'
Cl Cl 0.1484 0.1585 'International Tables Vol C Tables 4.2.6.8 and 6.1.1.4'
N N 0.0061 0.0033 'International Tables Vol C Tables 4.2.6.8 and 6.1.1.4'
O O 0.0106 0.0060 'International Tables Vol C Tables 4.2.6.8 and 6.1.1.4'
U U -9.6767 9.6646 'International Tables Vol C Tables 4.2.6.8 and 6.1.1.4'
H H 0.0000 0.0000 'International Tables Vol C Tables 4.2.6.8 and 6.1.1.4'

loop_
_geom_angle_atom_site_label_1
_geom_angle_atom_site_label_2
_geom_angle_atom_site_label_3
_geom_angle
_geom_angle_site_symmetry_1
_geom_angle_site_symmetry_3
C5 N1\ C1 122.7(3) . .
C5 N1\ H1 118.6 . .
C1 N1\ H1 118.6 . .
C1 C2 C3 118.3(4) . .
C1 C2 H3 120.8 . .
C3 C2 H3 120.8 . .
N1\ C1 C2 120.1(4) . .
N1\ C1 H2 119.9 . .
C2 C1 H2 119.9 . .
C5 C4 C3 118.7(4) . .
C5 C4 H4 120.7 . .
C3 C4 H4 120.7 . .
N1\ C5 C4 119.7(4) . .
N1\ C5 H5 120.1 . .
C4 C5 H5 120.1 . .
C4 C3 C2 120.4(3) . .
C4 C3 Cl1 120.4(3) . .
C2 C3 Cl1 119.1(3) . .
O1 U1 O1 180.000(1) 2_667 .
O1 U1 Br2 89.94(9) 2_667 2_667
O1 U1 Br2 90.06(9) . 2_667
O1 U1 Br2 90.06(9) 2_667 .
O1 U1 Br2 89.94(9) . .
Br2 U1 Br2 180.0 2_667 .
O1 U1 Br1 89.61(9) 2_667 .
O1 U1 Br1 90.39(9) . .
Br2 U1 Br1 90.593(12) 2_667 .
Br2 U1 Br1 89.407(12) . .
O1 U1 Br1 90.39(9) 2_667 2_667
O1 U1 Br1 89.61(9) . 2_667
Br2 U1 Br1 89.407(12) 2_667 2_667
Br2 U1 Br1 90.593(12) . 2_667
Br1 U1 Br1 180.0 . 2_667

loop_
_geom_bond_atom_site_label_1
_geom_bond_atom_site_label_2
_geom_bond_distance
_geom_bond_site_symmetry_2
Cl1 C3 1.713(3) .
N1\ C5 1.320(5) .
N1\ C1 1.334(5) .
N1\ H1 0.8600 .
C2 C1 1.361(5) .
C2 C3 1.376(5) .
C2 H3 0.9300 .
C1 H2 0.9300 .
C4 C5 1.366(5) .
C4 C3 1.380(5) .
C4 H4 0.9300 .
C5 H5 0.9300 .
U1 O1 1.763(2) 2_667
U1 O1 1.763(2) .
U1 Br2 2.8028(4) 2_667
U1 Br2 2.8028(4) .
U1 Br1 2.8392(4) .
U1 Br1 2.8392(4) 2_667

loop_
_geom_torsion_atom_site_label_1
_geom_torsion_atom_site_label_2
_geom_torsion_atom_site_label_3
_geom_torsion_atom_site_label_4
_geom_torsion
C5 N1\ C1 C2 -0.5(6)
C3 C2 C1 N1\ 0.1(6)
C1 N1\ C5 C4 0.7(6)
C3 C4 C5 N1\ -0.5(6)
C5 C4 C3 C2 0.2(6)
C5 C4 C3 Cl1 177.8(3)
C1 C2 C3 C4 0.0(6)
C1 C2 C3 Cl1 -177.6(3)
